data_4123668
loop_
_publ_author_name
'Masarwa, Ahmad'
'Weber, Manuel'
'Sarpong, Richmond'

_publ_section_title
;
 Selective C-C and C-h bond activation/cleavage of pinene derivatives:
 synthesis of enantiopure cyclohexenone scaffolds and mechanistic
 insights.
;
_journal_issue 19
_journal_name_full 'Journal of the American Chemical Society'
_journal_page_first 6327
_journal_page_last 6334
_journal_paper_doi 10.1021/jacs.5b02254
_journal_volume 137
_journal_year 2015
_chemical_absolute_configuration ad
_chemical_formula_sum 'C10 H16 O2'
_chemical_formula_weight 168.23
_chemical_name_common AM-I-17
_chemical_name_systematic
; 
 sarpong56 
;
_space_group.centring_type P

_space_group_crystal_system tetragonal
_space_group_IT_number 78
_space_group_name_Hall 'P 4cw'
_space_group_name_H-M_alt 'P 43'
_symmetry_space_group_name_Hall 'P 4cw'
_symmetry_space_group_name_H-M 'P 43'
_atom_sites_solution_hydrogens geom
_atom_sites_solution_primary iterative
_atom_sites_solution_secondary difmap
_audit_creation_method SHELXL-2013
_cell_angle_alpha 90
_cell_angle_beta 90
_cell_angle_gamma 90
_cell_formula_units_Z 8
_cell_length_a 7.7371(4)
_cell_length_b 7.7371(4)
_cell_length_c 30.9059(14)
_cell_measurement_reflns_used 6470
_cell_measurement_temperature 100(2)
_cell_measurement_theta_max 68.17
_cell_measurement_theta_min 5.72
_cell_volume 1850.11(16)
_computing_cell_refinement 'Bruker SAINT'
_computing_data_collection 'Bruker APEX2'
_computing_data_reduction 'Bruker SAINT'
_computing_molecular_graphics ORTEP-32
_computing_publication_material WinGX
_computing_structure_refinement SHELXL-2013
_computing_structure_solution SHELXT
_diffrn_ambient_temperature 100(2)
_diffrn_detector_area_resol_mean 8.366
_diffrn_measured_fraction_theta_full 0.995
_diffrn_measured_fraction_theta_max 0.987
_diffrn_measurement_device_type 'Bruker APEX-II CCD'
_diffrn_measurement_method 'phi amd omega scans'
_diffrn_radiation_type CuK\a
_diffrn_radiation_wavelength 1.54178
_diffrn_reflns_av_R_equivalents 0.0710
_diffrn_reflns_av_unetI/netI 0.0632
_diffrn_reflns_Laue_measured_fraction_full 0.995
_diffrn_reflns_Laue_measured_fraction_max 0.987
_diffrn_reflns_limit_h_max 9
_diffrn_reflns_limit_h_min -7
_diffrn_reflns_limit_k_max 6
_diffrn_reflns_limit_k_min -9
_diffrn_reflns_limit_l_max 37
_diffrn_reflns_limit_l_min -37
_diffrn_reflns_number 13317
_diffrn_reflns_point_group_measured_fraction_full 0.977
_diffrn_reflns_point_group_measured_fraction_max 0.967
_diffrn_reflns_theta_full 67.000
_diffrn_reflns_theta_max 68.165
_diffrn_reflns_theta_min 2.859
_diffrn_source 'microfocus rotating anode'
_exptl_absorpt_coefficient_mu 0.656
_exptl_absorpt_correction_T_max 0.929
_exptl_absorpt_correction_T_min 0.753
_exptl_absorpt_correction_type multi-scan
_exptl_absorpt_process_details SADABS
_exptl_crystal_colour yellow
_exptl_crystal_density_diffrn 1.208
_exptl_crystal_description prism
_exptl_crystal_F_000 736
_exptl_crystal_size_max 0.100
_exptl_crystal_size_mid 0.040
_exptl_crystal_size_min 0.030
_refine_diff_density_max 0.308
_refine_diff_density_min -0.289
_refine_diff_density_rms 0.061
_refine_ls_abs_structure_details
; 
 Flack x determined using 1022 quotients [(I+)-(I-)]/[(I+)+(I-)] 
 (Parsons and Flack (2004), Acta Cryst. A60, s61). 
;
_refine_ls_abs_structure_Flack 0.0(2)
_refine_ls_extinction_method none
_refine_ls_goodness_of_fit_ref 1.097
_refine_ls_hydrogen_treatment constr
_refine_ls_matrix_type full
_refine_ls_number_parameters 226
_refine_ls_number_reflns 3123
_refine_ls_number_restraints 1
_refine_ls_restrained_S_all 1.096
_refine_ls_R_factor_all 0.1146
_refine_ls_R_factor_gt 0.0832
_refine_ls_shift/su_max 0.000
_refine_ls_shift/su_mean 0.000
_refine_ls_structure_factor_coef Fsqd
_refine_ls_weighting_details 'w=1/[\s^2^(Fo^2^)+4.5719P] where P=(Fo^2^+2Fc^2^)/3'
_refine_ls_weighting_scheme calc
_refine_ls_wR_factor_gt 0.1710
_refine_ls_wR_factor_ref 0.1907
_reflns_Friedel_coverage 0.920
_reflns_Friedel_fraction_full 0.958
_reflns_Friedel_fraction_max 0.945
_reflns_number_gt 2441
_reflns_number_total 3123
_reflns_threshold_expression 'I > 2\s(I)'
_cod_data_source_file ja5b02254_si_005.cif
_cod_data_source_block sarpong56
_cod_depositor_comments
;Adding full bibliography for 4123577--4123669.cif.

The following automatic conversions were performed:

'_space_group.centring_type' value 'primitive' was replaced with the
value 'P' as specified in the replacement file
'/home/antanas/src/cod-tools/trunk/data/replacement-values/replacement_values.lst'.

Automatic conversion script
Id: cif_fix_values 5642 2017-10-24 12:04:52Z antanas 
;
_cod_original_cell_volume 1850.1(2)
_cod_database_code 4123668
_shelx_space_group_comment
; 
The symmetry employed for this shelxl refinement is uniquely defined 
by the following loop, which should always be used as a source of 
symmetry information in preference to the above space-group names. 
They are only intended as comments. 
;
_shelx_estimated_absorpt_t_min 0.937
_shelx_estimated_absorpt_t_max 0.981
_shelxl_version_number 2013-4

loop_
_space_group_symop_operation_xyz
'x, y, z'
'-x, -y, z+1/2'
'-y, x, z+3/4'
'y, -x, z+1/4'

loop_
_atom_site_label
_atom_site_type_symbol
_atom_site_fract_x
_atom_site_fract_y
_atom_site_fract_z
_atom_site_U_iso_or_equiv
_atom_site_adp_type
_atom_site_occupancy
_atom_site_site_symmetry_order
_atom_site_calc_flag
_atom_site_refinement_flags_posn
_atom_site_refinement_flags_adp
C1 C 0.5863(12) 0.4008(12) 0.5781(2) 0.038(2) Uani 1 1 d . .
C2 C 0.4146(12) 0.3436(14) 0.5616(2) 0.043(2) Uani 1 1 d . .
C3 C 0.2957(13) 0.4697(16) 0.5559(3) 0.054(3) Uani 1 1 d . .
H3 H 0.1829 0.4415 0.5461 0.065 Uiso 1 1 calc R U
C4 C 0.3419(13) 0.6528(16) 0.5650(3) 0.057(3) Uani 1 1 d . .
H4A H 0.2597 0.7015 0.5863 0.068 Uiso 1 1 calc R U
H4B H 0.3329 0.7214 0.5381 0.068 Uiso 1 1 calc R U
C5 C 0.5220(14) 0.6651(13) 0.5825(2) 0.047(3) Uani 1 1 d . .
H5 H 0.5587 0.7839 0.5913 0.057 Uiso 1 1 calc R U
C6 C 0.5564(14) 0.5206(13) 0.6170(3) 0.049(3) Uani 1 1 d . .
H6A H 0.6601 0.5402 0.6351 0.059 Uiso 1 1 calc R U
H6B H 0.4546 0.4903 0.6348 0.059 Uiso 1 1 calc R U
C7 C 0.6559(11) 0.5655(13) 0.5528(3) 0.041(2) Uani 1 1 d . .
C8 C 0.6262(13) 0.5731(13) 0.5040(3) 0.044(2) Uani 1 1 d . .
H8A H 0.7124 0.5003 0.4889 0.053 Uiso 1 1 calc R U
H8B H 0.5094 0.5293 0.4969 0.053 Uiso 1 1 calc R U
C9 C 0.3801(15) 0.1559(15) 0.5541(3) 0.062(3) Uani 1 1 d . .
H9A H 0.4028 0.0912 0.5807 0.094 Uiso 1 1 calc R U
H9B H 0.4557 0.1133 0.5310 0.094 Uiso 1 1 calc R U
H9C H 0.2591 0.1401 0.5456 0.094 Uiso 1 1 calc R U
C10 C 0.8419(14) 0.6057(17) 0.5631(3) 0.065(3) Uani 1 1 d . .
H10A H 0.9166 0.5175 0.5501 0.098 Uiso 1 1 calc R U
H10B H 0.8581 0.6063 0.5946 0.098 Uiso 1 1 calc R U
H10C H 0.8719 0.7194 0.5513 0.098 Uiso 1 1 calc R U
C11 C 0.9073(12) 0.0555(11) 0.6695(2) 0.037(2) Uani 1 1 d . .
C12 C 0.8292(13) -0.1059(12) 0.6876(2) 0.038(2) Uani 1 1 d . .
C13 C 0.9399(13) -0.2397(13) 0.6931(3) 0.046(2) Uani 1 1 d . .
H13 H 0.8992 -0.3460 0.7046 0.055 Uiso 1 1 calc R U
C14 C 1.1261(14) -0.2202(16) 0.6811(3) 0.057(3) Uani 1 1 d . .
H14A H 1.1582 -0.3089 0.6595 0.069 Uiso 1 1 calc R U
H14B H 1.1994 -0.2368 0.7070 0.069 Uiso 1 1 calc R U
C15 C 1.1556(13) -0.0409(16) 0.6625(3) 0.054(3) Uani 1 1 d . .
H15 H 1.2762 -0.0203 0.6521 0.064 Uiso 1 1 calc R U
C16 C 1.0143(12) 0.0033(13) 0.6288(2) 0.043(2) Uani 1 1 d . .
H16A H 0.9682 -0.0973 0.6127 0.052 Uiso 1 1 calc R U
H16B H 1.0434 0.1003 0.6092 0.052 Uiso 1 1 calc R U
C17 C 1.0836(14) 0.1044(13) 0.6917(3) 0.046(3) Uani 1 1 d . .
C18 C 1.1051(15) 0.0768(14) 0.7415(3) 0.055(3) Uani 1 1 d . .
H18A H 1.0335 -0.0229 0.7506 0.066 Uiso 1 1 calc R U
H18B H 1.2273 0.0482 0.7478 0.066 Uiso 1 1 calc R U
C19 C 0.6424(14) -0.1187(15) 0.6985(3) 0.057(3) Uani 1 1 d . .
H19A H 0.6175 -0.2343 0.7099 0.085 Uiso 1 1 calc R U
H19B H 0.5732 -0.0985 0.6725 0.085 Uiso 1 1 calc R U
H19C H 0.6135 -0.0318 0.7204 0.085 Uiso 1 1 calc R U
C20 C 1.1475(16) 0.2860(16) 0.6796(3) 0.069(4) Uani 1 1 d . .
H20A H 1.2656 0.3019 0.6903 0.104 Uiso 1 1 calc R U
H20B H 1.0715 0.3728 0.6928 0.104 Uiso 1 1 calc R U
H20C H 1.1460 0.2993 0.6481 0.104 Uiso 1 1 calc R U
O1 O 0.7057(10) 0.2595(10) 0.5847(2) 0.063(2) Uani 1 1 d . .
H1 H 0.8004 0.2983 0.5938 0.095 Uiso 1 1 calc R U
O2 O 0.6428(9) 0.7491(9) 0.49046(19) 0.0545(19) Uani 1 1 d . .
H2 H 0.6886 0.7526 0.4658 0.082 Uiso 1 1 calc R U
O3 O 0.7831(10) 0.1910(10) 0.66562(19) 0.057(2) Uani 1 1 d . .
H3A H 0.7074 0.1625 0.6475 0.085 Uiso 1 1 calc R U
O4 O 1.0565(11) 0.2247(10) 0.76626(18) 0.064(2) Uani 1 1 d . .
H4 H 1.1150 0.2280 0.7892 0.095 Uiso 1 1 calc R U

loop_
_atom_site_aniso_label
_atom_site_aniso_U_11
_atom_site_aniso_U_22
_atom_site_aniso_U_33
_atom_site_aniso_U_23
_atom_site_aniso_U_13
_atom_site_aniso_U_12
C1 0.044(5) 0.053(6) 0.018(3) 0.004(3) 0.001(3) 0.015(5)
C2 0.047(6) 0.077(7) 0.007(3) -0.003(4) 0.006(3) -0.003(5)
C3 0.033(5) 0.096(9) 0.034(5) -0.005(5) 0.001(4) 0.006(6)
C4 0.038(6) 0.094(9) 0.039(5) -0.008(5) 0.004(4) 0.018(6)
C5 0.077(7) 0.049(6) 0.016(4) -0.002(4) 0.000(4) 0.010(5)
C6 0.069(7) 0.059(6) 0.019(4) 0.002(4) 0.007(4) 0.007(5)
C7 0.036(5) 0.059(6) 0.028(4) -0.003(4) 0.000(4) 0.007(5)
C8 0.046(6) 0.065(7) 0.021(4) 0.002(4) 0.006(4) 0.003(5)
C9 0.072(8) 0.081(8) 0.033(5) -0.004(5) 0.010(5) -0.012(7)
C10 0.047(7) 0.099(10) 0.050(6) -0.023(6) -0.004(5) 0.006(6)
C11 0.057(6) 0.038(5) 0.016(3) 0.000(3) -0.004(4) 0.006(5)
C12 0.055(6) 0.039(6) 0.019(3) -0.006(3) -0.005(4) -0.003(5)
C13 0.066(7) 0.043(6) 0.028(4) 0.004(4) 0.000(4) 0.003(6)
C14 0.058(7) 0.084(9) 0.030(5) 0.010(5) 0.004(4) 0.017(6)
C15 0.036(5) 0.092(9) 0.033(4) 0.010(5) 0.002(4) 0.011(6)
C16 0.054(6) 0.059(6) 0.016(3) 0.000(4) 0.000(3) 0.005(5)
C17 0.075(7) 0.046(6) 0.019(4) 0.008(4) -0.001(4) -0.015(5)
C18 0.074(8) 0.058(7) 0.034(5) -0.001(4) -0.011(5) -0.001(6)
C19 0.062(7) 0.080(8) 0.027(4) -0.004(5) 0.005(4) 0.006(6)
C20 0.095(9) 0.078(9) 0.035(5) 0.012(5) 0.002(5) -0.033(7)
O1 0.081(6) 0.072(5) 0.037(3) -0.005(3) -0.021(4) 0.034(4)
O2 0.066(5) 0.069(5) 0.029(3) 0.002(3) 0.013(3) -0.002(4)
O3 0.078(5) 0.074(5) 0.018(2) -0.002(3) -0.013(3) 0.032(4)
O4 0.096(6) 0.070(5) 0.024(3) 0.003(3) -0.016(3) -0.007(5)

loop_
_atom_type_symbol
_atom_type_description
_atom_type_scat_dispersion_real
_atom_type_scat_dispersion_imag
_atom_type_scat_source
C C 0.0181 0.0091 'International Tables Vol C Tables 4.2.6.8 and 6.1.1.4'
H H 0.0000 0.0000 'International Tables Vol C Tables 4.2.6.8 and 6.1.1.4'
O O 0.0492 0.0322 'International Tables Vol C Tables 4.2.6.8 and 6.1.1.4'

loop_
_geom_angle_atom_site_label_1
_geom_angle_atom_site_label_2
_geom_angle_atom_site_label_3
_geom_angle
O1 C1 C2 113.1(8)
O1 C1 C6 116.3(7)
C2 C1 C6 108.3(7)
O1 C1 C7 117.3(8)
C2 C1 C7 111.8(7)
C6 C1 C7 87.3(7)
C3 C2 C1 115.9(10)
C3 C2 C9 124.0(10)
C1 C2 C9 120.1(9)
C2 C3 C4 119.9(9)
C2 C3 H3 120.0
C4 C3 H3 120.0
C3 C4 C5 110.6(9)
C3 C4 H4A 109.5
C5 C4 H4A 109.5
C3 C4 H4B 109.5
C5 C4 H4B 109.5
H4A C4 H4B 108.1
C4 C5 C6 111.0(9)
C4 C5 C7 111.6(7)
C6 C5 C7 86.4(7)
C4 C5 H5 114.9
C6 C5 H5 114.9
C7 C5 H5 114.9
C1 C6 C5 85.6(6)
C1 C6 H6A 114.4
C5 C6 H6A 114.4
C1 C6 H6B 114.4
C5 C6 H6B 114.4
H6A C6 H6B 111.5
C10 C7 C8 110.2(8)
C10 C7 C5 113.7(8)
C8 C7 C5 117.1(7)
C10 C7 C1 112.6(8)
C8 C7 C1 117.8(8)
C5 C7 C1 83.3(6)
O2 C8 C7 108.2(8)
O2 C8 H8A 110.1
C7 C8 H8A 110.1
O2 C8 H8B 110.1
C7 C8 H8B 110.1
H8A C8 H8B 108.4
C2 C9 H9A 109.5
C2 C9 H9B 109.5
H9A C9 H9B 109.5
C2 C9 H9C 109.5
H9A C9 H9C 109.5
H9B C9 H9C 109.5
C7 C10 H10A 109.5
C7 C10 H10B 109.5
H10A C10 H10B 109.5
C7 C10 H10C 109.5
H10A C10 H10C 109.5
H10B C10 H10C 109.5
O3 C11 C12 111.9(8)
O3 C11 C16 118.6(7)
C12 C11 C16 107.4(7)
O3 C11 C17 116.4(8)
C12 C11 C17 112.9(7)
C16 C11 C17 87.3(7)
C13 C12 C19 122.4(9)
C13 C12 C11 115.4(9)
C19 C12 C11 122.2(9)
C12 C13 C14 120.1(10)
C12 C13 H13 119.9
C14 C13 H13 119.9
C13 C14 C15 109.3(9)
C13 C14 H14A 109.8
C15 C14 H14A 109.8
C13 C14 H14B 109.8
C15 C14 H14B 109.8
H14A C14 H14B 108.3
C14 C15 C17 112.9(8)
C14 C15 C16 110.5(9)
C17 C15 C16 88.7(7)
C14 C15 H15 114.1
C17 C15 H15 114.1
C16 C15 H15 114.1
C15 C16 C11 83.7(6)
C15 C16 H16A 114.7
C11 C16 H16A 114.7
C15 C16 H16B 114.7
C11 C16 H16B 114.7
H16A C16 H16B 111.8
C20 C17 C15 114.1(8)
C20 C17 C18 109.2(8)
C15 C17 C18 115.9(8)
C20 C17 C11 113.2(8)
C15 C17 C11 83.3(7)
C18 C17 C11 119.2(8)
O4 C18 C17 112.9(8)
O4 C18 H18A 109.0
C17 C18 H18A 109.0
O4 C18 H18B 109.0
C17 C18 H18B 109.0
H18A C18 H18B 107.8
C12 C19 H19A 109.5
C12 C19 H19B 109.5
H19A C19 H19B 109.5
C12 C19 H19C 109.5
H19A C19 H19C 109.5
H19B C19 H19C 109.5
C17 C20 H20A 109.5
C17 C20 H20B 109.5
H20A C20 H20B 109.5
C17 C20 H20C 109.5
H20A C20 H20C 109.5
H20B C20 H20C 109.5
C1 O1 H1 109.5
C8 O2 H2 109.5
C11 O3 H3A 109.5
C18 O4 H4 109.5

loop_
_geom_bond_atom_site_label_1
_geom_bond_atom_site_label_2
_geom_bond_distance
C1 O1 1.446(11)
C1 C2 1.491(13)
C1 C6 1.535(12)
C1 C7 1.590(13)
C2 C3 1.353(14)
C2 C9 1.495(15)
C3 C4 1.488(16)
C3 H3 0.9500
C4 C5 1.498(14)
C4 H4A 0.9900
C4 H4B 0.9900
C5 C6 1.568(13)
C5 C7 1.584(12)
C5 H5 1.0000
C6 H6A 0.9900
C6 H6B 0.9900
C7 C10 1.507(13)
C7 C8 1.526(11)
C8 O2 1.430(12)
C8 H8A 0.9900
C8 H8B 0.9900
C9 H9A 0.9800
C9 H9B 0.9800
C9 H9C 0.9800
C10 H10A 0.9800
C10 H10B 0.9800
C10 H10C 0.9800
C11 O3 1.427(11)
C11 C12 1.495(12)
C11 C16 1.560(11)
C11 C17 1.572(13)
C12 C13 1.354(13)
C12 C19 1.487(13)
C13 C14 1.495(15)
C13 H13 0.9500
C14 C15 1.519(15)
C14 H14A 0.9900
C14 H14B 0.9900
C15 C17 1.545(14)
C15 C16 1.548(12)
C15 H15 1.0000
C16 H16A 0.9900
C16 H16B 0.9900
C17 C20 1.535(14)
C17 C18 1.566(11)
C18 O4 1.427(12)
C18 H18A 0.9900
C18 H18B 0.9900
C19 H19A 0.9800
C19 H19B 0.9800
C19 H19C 0.9800
C20 H20A 0.9800
C20 H20B 0.9800
C20 H20C 0.9800
O1 H1 0.8400
O2 H2 0.8400
O3 H3A 0.8400
O4 H4 0.8400
